data_7032552
loop_
_publ_author_name
'Prashanth, Billa'
'Singh, Sanjay'

_publ_section_title
;
 A new bulky iminophosphonamide as an N,N'-chelating ligand: synthesis and
 structural characterization of heteroleptic group 13 element complexes.
;
_journal_issue 44
_journal_name_full 'Dalton transactions (Cambridge, England : 2003)'
_journal_page_first 16880
_journal_page_last 16888
_journal_paper_doi 10.1039/c4dt02637c
_journal_volume 43
_journal_year 2014
_chemical_formula_moiety 'C30 H42 Al N2 P'
_chemical_formula_sum 'C30 H42 Al N2 P'
_chemical_formula_weight 488.61
_chemical_name_systematic
;
 ?
;
_space_group_IT_number 2
_symmetry_cell_setting triclinic
_symmetry_Int_Tables_number 2
_symmetry_space_group_name_Hall '-P 1'
_symmetry_space_group_name_H-M 'P -1'
_atom_sites_solution_hydrogens geom
_atom_sites_solution_primary direct
_atom_sites_solution_secondary difmap
_audit_creation_date 2014-02-12T04:51:33-00:00
_audit_creation_method 'WinGX routine CIF_UPDATE'
_cell_angle_alpha 80.616(8)
_cell_angle_beta 86.060(6)
_cell_angle_gamma 74.125(7)
_cell_formula_units_Z 2
_cell_length_a 8.8728(12)
_cell_length_b 10.2033(14)
_cell_length_c 16.2818(16)
_cell_measurement_reflns_used 3219
_cell_measurement_temperature 100
_cell_measurement_theta_max 34.282
_cell_measurement_theta_min 2.284
_cell_volume 1398.4(3)
_computing_data_reduction 'SAINT v7.68A (Bruker, 2009)'
_computing_molecular_graphics
;
O. V. Dolomanov, L. J. Bourhis, R. J. Gildea, J. A. K. Howard and H. Puschmann,
OLEX2: a complete structure solution, refinement and analysis program.
        J. Appl. Cryst. (2009). 42, 339-341.
;
_computing_publication_material
;
O. V. Dolomanov, L. J. Bourhis, R. J. Gildea, J. A. K. Howard and H. Puschmann,
OLEX2: a complete structure solution, refinement and analysis program.
        J. Appl. Cryst. (2009). 42, 339-341.
;
_computing_structure_refinement
;
        SHELXL, G.M. Sheldrick, Acta Cryst.
        2008). A64, 112-122
;
_computing_structure_solution 'SHELXS-97 (Sheldrick, 1990)'
_diffrn_ambient_temperature 100
_diffrn_detector_area_resol_mean 8
_diffrn_measured_fraction_theta_full 0.997
_diffrn_measured_fraction_theta_max 0.997
_diffrn_measurement_device_type 'Bruker SMART APEX CCD area detector'
_diffrn_measurement_method '\w and \f scans'
_diffrn_radiation_monochromator graphite
_diffrn_radiation_type MoK\a
_diffrn_radiation_wavelength 0.71073
_diffrn_reflns_av_R_equivalents 0.0433
_diffrn_reflns_limit_h_max 10
_diffrn_reflns_limit_h_min -10
_diffrn_reflns_limit_k_max 11
_diffrn_reflns_limit_k_min -12
_diffrn_reflns_limit_l_max 19
_diffrn_reflns_limit_l_min -19
_diffrn_reflns_number 9962
_diffrn_reflns_theta_full 25.03
_diffrn_reflns_theta_max 25.03
_diffrn_reflns_theta_min 2.1
_diffrn_source 'sealed tube'
_exptl_absorpt_coefficient_mu 0.15
_exptl_absorpt_correction_T_max 0.7469
_exptl_absorpt_correction_T_min 0.4557
_exptl_absorpt_correction_type multi-scan
_exptl_absorpt_process_details
;
        SADABS-2008/1 (Bruker,2008) was used for absorption correction.
        R(int) was 0.0785 before and 0.0509 after correction.
        The Ratio of minimum to maximum transmission is 0.6101.
        The \l/2 correction factor is 0.0015.
;
_exptl_crystal_colour 'clear light colourless'
_exptl_crystal_density_diffrn 1.16
_exptl_crystal_density_method 'not measured'
_exptl_crystal_description block
_exptl_crystal_F_000 528
_exptl_crystal_size_max 0.2
_exptl_crystal_size_mid 0.2
_exptl_crystal_size_min 0.2
_refine_diff_density_max 1.097
_refine_diff_density_min -0.744
_refine_diff_density_rms 0.097
_refine_ls_extinction_method none
_refine_ls_goodness_of_fit_ref 1.039
_refine_ls_hydrogen_treatment mixed
_refine_ls_matrix_type full
_refine_ls_number_parameters 316
_refine_ls_number_reflns 4933
_refine_ls_number_restraints 0
_refine_ls_restrained_S_all 1.039
_refine_ls_R_factor_all 0.079
_refine_ls_R_factor_gt 0.0651
_refine_ls_shift/su_max 0
_refine_ls_shift/su_mean 0
_refine_ls_structure_factor_coef Fsqd
_refine_ls_weighting_details 'calc w=1/[\s^2^(Fo^2^)+(0.1262P)^2^+0.0820P] where P=(Fo^2^+2Fc^2^)/3'
_refine_ls_weighting_scheme calc
_refine_ls_wR_factor_gt 0.1678
_refine_ls_wR_factor_ref 0.181
_reflns_number_gt 3970
_reflns_number_total 4933
_reflns_threshold_expression >2sigma(I)
_cod_data_source_file c4dt02637c2.cif
_cod_data_source_block Compound_3_100k_0m
_cod_depositor_comments 'Adding full bibliography for 7032550--7032556.cif.'
_cod_database_code 7032552

loop_
_symmetry_equiv_pos_as_xyz
'x, y, z'
'-x, -y, -z'

loop_
_atom_site_label
_atom_site_type_symbol
_atom_site_fract_x
_atom_site_fract_y
_atom_site_fract_z
_atom_site_U_iso_or_equiv
_atom_site_adp_type
_atom_site_occupancy
_atom_site_symmetry_multiplicity
_atom_site_calc_flag
_atom_site_refinement_flags
C1 C 0.7618(3) 0.5902(2) 0.77832(14) 0.0158(5) Uani 1 1 d .
C2 C 0.8588(3) 0.4625(3) 0.75977(15) 0.0179(5) Uani 1 1 d .
C3 C 0.9883(3) 0.3969(3) 0.80869(15) 0.0199(6) Uani 1 1 d .
H3 H 1.0521 0.31 0.7976 0.024 Uiso 1 1 calc R
C4 C 1.0273(3) 0.4539(3) 0.87294(15) 0.0212(6) Uani 1 1 d .
H4 H 1.1157 0.4064 0.9059 0.025 Uiso 1 1 calc R
C5 C 0.9352(3) 0.5818(3) 0.88862(15) 0.0200(6) Uani 1 1 d .
H5 H 0.962 0.622 0.9323 0.024 Uiso 1 1 calc R
C6 C 0.8050(3) 0.6519(3) 0.84165(14) 0.0162(5) Uani 1 1 d .
C7 C 0.8342(3) 0.4000(3) 0.68420(15) 0.0198(6) Uani 1 1 d .
H7 H 0.7282 0.45 0.662 0.024 Uiso 1 1 calc R
C8 C 0.9580(3) 0.4237(3) 0.61638(16) 0.0269(6) Uani 1 1 d .
H8A H 0.9489 0.5226 0.6023 0.04 Uiso 1 1 calc R
H8B H 0.9409 0.3876 0.5666 0.04 Uiso 1 1 calc R
H8C H 1.063 0.3758 0.6371 0.04 Uiso 1 1 calc R
C9 C 0.8424(3) 0.2476(3) 0.70435(18) 0.0282(6) Uani 1 1 d .
H9A H 0.9478 0.196 0.723 0.042 Uiso 1 1 calc R
H9B H 0.8196 0.2149 0.6544 0.042 Uiso 1 1 calc R
H9C H 0.7653 0.2335 0.7486 0.042 Uiso 1 1 calc R
C10 C 0.7178(3) 0.7969(3) 0.85735(15) 0.0184(6) Uani 1 1 d .
H10 H 0.6265 0.831 0.8196 0.022 Uiso 1 1 calc R
C11 C 0.8226(3) 0.8955(3) 0.83649(17) 0.0254(6) Uani 1 1 d .
H11A H 0.9185 0.8592 0.8687 0.038 Uiso 1 1 calc R
H11B H 0.7664 0.9863 0.8506 0.038 Uiso 1 1 calc R
H11C H 0.8501 0.904 0.7769 0.038 Uiso 1 1 calc R
C12 C 0.6544(3) 0.7985(3) 0.94726(16) 0.0255(6) Uani 1 1 d .
H12A H 0.5905 0.7328 0.9605 0.038 Uiso 1 1 calc R
H12B H 0.5899 0.8913 0.9534 0.038 Uiso 1 1 calc R
H12C H 0.7422 0.7724 0.9853 0.038 Uiso 1 1 calc R
C13 C 0.2183(3) 0.7856(3) 0.62944(15) 0.0197(6) Uani 1 1 d .
C14 C 0.1659(4) 0.9430(3) 0.6222(2) 0.0326(7) Uani 1 1 d .
H14A H 0.158 0.9696 0.6779 0.049 Uiso 1 1 calc R
H14B H 0.0635 0.9778 0.5961 0.049 Uiso 1 1 calc R
H14C H 0.2429 0.9823 0.5881 0.049 Uiso 1 1 calc R
C15 C 0.1014(3) 0.7237(3) 0.68581(17) 0.0278(6) Uani 1 1 d .
H15A H 0.1327 0.6232 0.6887 0.042 Uiso 1 1 calc R
H15B H -0.0037 0.7609 0.6629 0.042 Uiso 1 1 calc R
H15C H 0.1005 0.7474 0.7418 0.042 Uiso 1 1 calc R
C16 C 0.2196(3) 0.7476(3) 0.54183(16) 0.0261(6) Uani 1 1 d .
H16A H 0.2929 0.7883 0.5054 0.039 Uiso 1 1 calc R
H16B H 0.1141 0.7832 0.5193 0.039 Uiso 1 1 calc R
H16C H 0.2527 0.6472 0.5449 0.039 Uiso 1 1 calc R
C17 C 0.4462(3) 0.4688(3) 0.76970(15) 0.0160(5) Uani 1 1 d .
C18 C 0.3967(3) 0.4084(3) 0.70910(15) 0.0185(5) Uani 1 1 d .
H18 H 0.3579 0.4631 0.6581 0.022 Uiso 1 1 calc R
C19 C 0.4036(3) 0.2699(3) 0.72288(16) 0.0213(6) Uani 1 1 d .
H19 H 0.3686 0.2297 0.6817 0.026 Uiso 1 1 calc R
C20 C 0.4621(3) 0.1890(3) 0.79711(16) 0.0219(6) Uani 1 1 d .
H20 H 0.4656 0.0938 0.8068 0.026 Uiso 1 1 calc R
C21 C 0.5152(3) 0.2471(3) 0.85691(16) 0.0214(6) Uani 1 1 d .
H21 H 0.5555 0.1915 0.9074 0.026 Uiso 1 1 calc R
C22 C 0.5097(3) 0.3854(3) 0.84322(15) 0.0182(5) Uani 1 1 d .
H22 H 0.5489 0.4242 0.8836 0.022 Uiso 1 1 calc R
C23 C 0.3495(3) 0.7265(3) 0.83797(14) 0.0165(5) Uani 1 1 d .
C24 C 0.3205(3) 0.8684(3) 0.83054(15) 0.0197(6) Uani 1 1 d .
H24 H 0.3524 0.9183 0.781 0.024 Uiso 1 1 calc R
C25 C 0.2451(3) 0.9391(3) 0.89474(16) 0.0231(6) Uani 1 1 d .
H25 H 0.226 1.0364 0.8888 0.028 Uiso 1 1 calc R
C26 C 0.1982(3) 0.8670(3) 0.96732(16) 0.0231(6) Uani 1 1 d .
H26 H 0.1483 0.9149 1.0114 0.028 Uiso 1 1 calc R
C27 C 0.2238(3) 0.7262(3) 0.97553(16) 0.0230(6) Uani 1 1 d .
H27 H 0.191 0.6772 1.0251 0.028 Uiso 1 1 calc R
C28 C 0.2980(3) 0.6552(3) 0.91100(15) 0.0191(6) Uani 1 1 d .
H28 H 0.3136 0.5583 0.9165 0.023 Uiso 1 1 calc R
C29 C 0.6034(3) 0.9533(3) 0.61517(17) 0.0276(6) Uani 1 1 d .
H29A H 0.5405 1.0153 0.5702 0.041 Uiso 1 1 calc R
H29B H 0.714 0.9512 0.6046 0.041 Uiso 1 1 calc R
H29C H 0.5682 0.9863 0.6683 0.041 Uiso 1 1 calc R
C30 C 0.6543(4) 0.6827(3) 0.51908(16) 0.0310(7) Uani 1 1 d .
H30A H 0.648 0.587 0.528 0.046 Uiso 1 1 calc R
H30B H 0.7635 0.6847 0.507 0.046 Uiso 1 1 calc R
H30C H 0.5896 0.7346 0.472 0.046 Uiso 1 1 calc R
N1 N 0.6268(2) 0.6611(2) 0.72982(12) 0.0146(4) Uani 1 1 d .
N2 N 0.3797(2) 0.7344(2) 0.66122(12) 0.0162(5) Uani 1 1 d .
Al1 Al 0.57807(9) 0.76639(8) 0.61997(4) 0.0175(2) Uani 1 1 d .
P1 P 0.44832(7) 0.64783(6) 0.74863(4) 0.0142(2) Uani 1 1 d .

loop_
_atom_site_aniso_label
_atom_site_aniso_U_11
_atom_site_aniso_U_22
_atom_site_aniso_U_33
_atom_site_aniso_U_23
_atom_site_aniso_U_13
_atom_site_aniso_U_12
C1 0.0146(13) 0.0194(13) 0.0111(12) 0.0009(10) 0.0077(9) -0.0047(10)
C2 0.0150(13) 0.0228(14) 0.0151(12) -0.0029(10) 0.0081(10) -0.0056(10)
C3 0.0144(13) 0.0226(14) 0.0180(13) 0.0001(10) 0.0088(10) -0.0009(10)
C4 0.0144(13) 0.0282(15) 0.0167(13) 0.0027(11) 0.0031(10) -0.0029(11)
C5 0.0167(13) 0.0285(15) 0.0140(12) -0.0019(10) 0.0047(10) -0.0068(11)
C6 0.0162(13) 0.0199(13) 0.0116(12) 0.0008(10) 0.0087(9) -0.0074(10)
C7 0.0147(13) 0.0250(14) 0.0180(13) -0.0068(11) 0.0083(10) -0.0025(10)
C8 0.0229(15) 0.0428(18) 0.0164(13) -0.0093(12) 0.0120(11) -0.0112(13)
C9 0.0279(16) 0.0264(16) 0.0304(15) -0.0097(12) 0.0102(12) -0.0069(12)
C10 0.0163(13) 0.0241(14) 0.0138(12) -0.0060(10) 0.0042(10) -0.0032(10)
C11 0.0215(15) 0.0259(15) 0.0276(15) -0.0057(12) 0.0064(11) -0.0051(12)
C12 0.0246(15) 0.0335(16) 0.0163(13) -0.0080(11) 0.0056(11) -0.0033(12)
C13 0.0153(13) 0.0261(15) 0.0152(12) -0.0012(10) 0.0016(10) -0.0028(11)
C14 0.0266(16) 0.0265(16) 0.0393(17) -0.0054(13) -0.0097(13) 0.0043(12)
C15 0.0140(14) 0.0407(18) 0.0247(14) -0.0007(12) 0.0038(11) -0.0041(12)
C16 0.0225(15) 0.0363(17) 0.0167(14) -0.0052(12) 0.0005(11) -0.0028(12)
C17 0.0126(13) 0.0201(13) 0.0146(12) -0.0034(10) 0.0097(9) -0.0051(10)
C18 0.0147(13) 0.0229(14) 0.0140(12) -0.0012(10) 0.0049(9) -0.0007(10)
C19 0.0189(14) 0.0228(15) 0.0223(13) -0.0060(11) 0.0057(10) -0.0062(11)
C20 0.0223(14) 0.0173(14) 0.0245(14) -0.0020(11) 0.0096(11) -0.0059(11)
C21 0.0188(14) 0.0246(15) 0.0162(13) 0.0001(10) 0.0087(10) -0.0022(11)
C22 0.0159(13) 0.0230(14) 0.0135(12) -0.0042(10) 0.0058(9) -0.0024(10)
C23 0.0103(12) 0.0245(14) 0.0137(12) -0.0035(10) 0.0056(9) -0.0041(10)
C24 0.0157(13) 0.0278(15) 0.0151(12) -0.0030(10) 0.0050(10) -0.0064(11)
C25 0.0183(14) 0.0263(15) 0.0240(14) -0.0094(11) 0.0050(11) -0.0028(11)
C26 0.0126(13) 0.0383(17) 0.0188(13) -0.0119(12) 0.0075(10) -0.0050(11)
C27 0.0155(14) 0.0387(17) 0.0157(13) -0.0058(11) 0.0085(10) -0.0096(12)
C28 0.0152(13) 0.0270(15) 0.0149(12) -0.0039(10) 0.0065(10) -0.0064(11)
C29 0.0317(16) 0.0264(16) 0.0230(14) 0.0019(12) 0.0034(12) -0.0091(12)
C30 0.0294(16) 0.0404(18) 0.0159(14) -0.0044(12) 0.0076(11) 0.0009(13)
N1 0.0130(11) 0.0191(11) 0.0107(10) -0.0027(8) 0.0057(8) -0.0041(8)
N2 0.0177(11) 0.0183(11) 0.0109(10) -0.0011(8) 0.0040(8) -0.0037(9)
Al1 0.0169(4) 0.0216(4) 0.0109(4) -0.0006(3) 0.0072(3) -0.0031(3)
P1 0.0130(4) 0.0182(4) 0.0098(3) -0.0021(2) 0.0057(2) -0.0031(3)

loop_
_atom_type_symbol
_atom_type_description
_atom_type_scat_dispersion_real
_atom_type_scat_dispersion_imag
_atom_type_scat_source
C C 0.0033 0.0016 'International Tables Vol C Tables 4.2.6.8 and 6.1.1.4'
H H 0 0 'International Tables Vol C Tables 4.2.6.8 and 6.1.1.4'
Al Al 0.0645 0.0514 'International Tables Vol C Tables 4.2.6.8 and 6.1.1.4'
N N 0.0061 0.0033 'International Tables Vol C Tables 4.2.6.8 and 6.1.1.4'
P P 0.1023 0.0942 'International Tables Vol C Tables 4.2.6.8 and 6.1.1.4'

loop_
_geom_angle_atom_site_label_1
_geom_angle_atom_site_label_2
_geom_angle_atom_site_label_3
_geom_angle
C2 C1 N1 120.4(2)
C6 C1 C2 119.5(2)
C6 C1 N1 120.0(2)
C1 C2 C7 122.6(2)
C3 C2 C1 118.5(2)
C3 C2 C7 118.8(2)
C2 C3 H3 118.9
C4 C3 C2 122.2(2)
C4 C3 H3 118.9
C3 C4 H4 120.5
C3 C4 C5 119.0(2)
C5 C4 H4 120.5
C4 C5 H5 119.4
C6 C5 C4 121.2(2)
C6 C5 H5 119.4
C1 C6 C10 122.1(2)
C5 C6 C1 119.5(2)
C5 C6 C10 118.3(2)
C2 C7 H7 108.2
C2 C7 C8 108.5(2)
C8 C7 H7 108.2
C9 C7 C2 113.3(2)
C9 C7 H7 108.2
C9 C7 C8 110.2(2)
C7 C8 H8A 109.5
C7 C8 H8B 109.5
C7 C8 H8C 109.5
H8A C8 H8B 109.5
H8A C8 H8C 109.5
H8B C8 H8C 109.5
C7 C9 H9A 109.5
C7 C9 H9B 109.5
C7 C9 H9C 109.5
H9A C9 H9B 109.5
H9A C9 H9C 109.5
H9B C9 H9C 109.5
C6 C10 H10 107.9
C6 C10 C11 111.1(2)
C6 C10 C12 111.8(2)
C11 C10 H10 107.9
C11 C10 C12 110.2(2)
C12 C10 H10 107.9
C10 C11 H11A 109.5
C10 C11 H11B 109.5
C10 C11 H11C 109.5
H11A C11 H11B 109.5
H11A C11 H11C 109.5
H11B C11 H11C 109.5
C10 C12 H12A 109.5
C10 C12 H12B 109.5
C10 C12 H12C 109.5
H12A C12 H12B 109.5
H12A C12 H12C 109.5
H12B C12 H12C 109.5
C14 C13 C15 109.5(2)
C14 C13 C16 108.0(2)
C15 C13 C16 109.3(2)
N2 C13 C14 109.3(2)
N2 C13 C15 112.1(2)
N2 C13 C16 108.5(2)
C13 C14 H14A 109.5
C13 C14 H14B 109.5
C13 C14 H14C 109.5
H14A C14 H14B 109.5
H14A C14 H14C 109.5
H14B C14 H14C 109.5
C13 C15 H15A 109.5
C13 C15 H15B 109.5
C13 C15 H15C 109.5
H15A C15 H15B 109.5
H15A C15 H15C 109.5
H15B C15 H15C 109.5
C13 C16 H16A 109.5
C13 C16 H16B 109.5
C13 C16 H16C 109.5
H16A C16 H16B 109.5
H16A C16 H16C 109.5
H16B C16 H16C 109.5
C18 C17 C22 119.1(2)
C18 C17 P1 120.14(19)
C22 C17 P1 120.44(18)
C17 C18 H18 119.8
C19 C18 C17 120.4(2)
C19 C18 H18 119.8
C18 C19 H19 120
C18 C19 C20 120.0(2)
C20 C19 H19 120
C19 C20 H20 119.9
C21 C20 C19 120.1(2)
C21 C20 H20 119.9
C20 C21 H21 119.9
C22 C21 C20 120.2(2)
C22 C21 H21 119.9
C17 C22 H22 119.9
C21 C22 C17 120.2(2)
C21 C22 H22 119.9
C24 C23 C28 118.6(2)
C24 C23 P1 116.12(18)
C28 C23 P1 125.30(19)
C23 C24 H24 119.5
C23 C24 C25 120.9(2)
C25 C24 H24 119.5
C24 C25 H25 120.1
C26 C25 C24 119.9(3)
C26 C25 H25 120.1
C25 C26 H26 119.9
C27 C26 C25 120.1(2)
C27 C26 H26 119.9
C26 C27 H27 119.9
C26 C27 C28 120.1(2)
C28 C27 H27 119.9
C23 C28 H28 119.8
C27 C28 C23 120.3(2)
C27 C28 H28 119.8
H29A C29 H29B 109.5
H29A C29 H29C 109.5
H29B C29 H29C 109.5
Al1 C29 H29A 109.5
Al1 C29 H29B 109.5
Al1 C29 H29C 109.5
H30A C30 H30B 109.5
H30A C30 H30C 109.5
H30B C30 H30C 109.5
Al1 C30 H30A 109.5
Al1 C30 H30B 109.5
Al1 C30 H30C 109.5
C1 N1 Al1 138.82(16)
C1 N1 P1 126.92(16)
P1 N1 Al1 93.23(10)
C13 N2 Al1 133.17(16)
C13 N2 P1 132.22(17)
P1 N2 Al1 94.19(10)
C29 Al1 P1 121.76(9)
C30 Al1 C29 114.01(13)
C30 Al1 P1 124.21(10)
N1 Al1 C29 110.48(10)
N1 Al1 C30 120.77(11)
N1 Al1 P1 38.69(6)
N2 Al1 C29 117.82(11)
N2 Al1 C30 112.25(11)
N2 Al1 N1 76.74(9)
N2 Al1 P1 38.06(6)
C17 P1 C23 106.27(11)
C17 P1 Al1 126.65(8)
C23 P1 Al1 127.02(9)
N1 P1 C17 110.60(11)
N1 P1 C23 114.60(10)
N1 P1 Al1 48.08(7)
N2 P1 C17 117.18(11)
N2 P1 C23 112.46(11)
N2 P1 N1 95.83(11)
N2 P1 Al1 47.75(8)

loop_
_geom_bond_atom_site_label_1
_geom_bond_atom_site_label_2
_geom_bond_distance
C1 C2 1.418(3)
C1 C6 1.416(3)
C1 N1 1.432(3)
C2 C3 1.390(4)
C2 C7 1.529(3)
C3 H3 0.95
C3 C4 1.383(4)
C4 H4 0.95
C4 C5 1.390(4)
C5 H5 0.95
C5 C6 1.387(4)
C6 C10 1.524(3)
C7 H7 1
C7 C8 1.542(3)
C7 C9 1.519(4)
C8 H8A 0.98
C8 H8B 0.98
C8 H8C 0.98
C9 H9A 0.98
C9 H9B 0.98
C9 H9C 0.98
C10 H10 1
C10 C11 1.532(4)
C10 C12 1.533(3)
C11 H11A 0.98
C11 H11B 0.98
C11 H11C 0.98
C12 H12A 0.98
C12 H12B 0.98
C12 H12C 0.98
C13 C14 1.532(4)
C13 C15 1.535(4)
C13 C16 1.536(3)
C13 N2 1.482(3)
C14 H14A 0.98
C14 H14B 0.98
C14 H14C 0.98
C15 H15A 0.98
C15 H15B 0.98
C15 H15C 0.98
C16 H16A 0.98
C16 H16B 0.98
C16 H16C 0.98
C17 C18 1.398(3)
C17 C22 1.405(4)
C17 P1 1.808(3)
C18 H18 0.95
C18 C19 1.380(4)
C19 H19 0.95
C19 C20 1.392(4)
C20 H20 0.95
C20 C21 1.388(4)
C21 H21 0.95
C21 C22 1.380(4)
C22 H22 0.95
C23 C24 1.386(4)
C23 C28 1.406(4)
C23 P1 1.830(2)
C24 H24 0.95
C24 C25 1.395(3)
C25 H25 0.95
C25 C26 1.388(4)
C26 H26 0.95
C26 C27 1.377(4)
C27 H27 0.95
C27 C28 1.398(3)
C28 H28 0.95
C29 H29A 0.98
C29 H29B 0.98
C29 H29C 0.98
C29 Al1 1.969(3)
C30 H30A 0.98
C30 H30B 0.98
C30 H30C 0.98
C30 Al1 1.968(3)
N1 Al1 1.941(2)
N1 P1 1.630(2)
N2 Al1 1.933(2)
N2 P1 1.610(2)
Al1 P1 2.6041(10)
